data_7251521
loop_
_publ_author_name
'Yang, Feng'
'He, Zhiwei'
'Zhang, Rongzheng'
'Wang, Quan'

_publ_section_title
;
 MOFs with hydrazide and 3-amino-1,2,4-oxadiazole-substituted
 hydroxytetrazole as novel nitrogen-rich ligands: a new class of energetic
 materials for ammonium perchlorate decomposition catalysis
;
_journal_issue 12
_journal_name_full CrystEngComm
_journal_page_first 1931
_journal_page_last 1937
_journal_paper_doi 10.1039/D5CE01001B
_journal_volume 28
_journal_year 2026
_chemical_formula_moiety 'C6 H8 Cu N14 O6, 2(H2 O)'
_chemical_formula_sum 'C6 H12 Cu N14 O8'
_chemical_formula_weight 471.84
_space_group_crystal_system monoclinic
_space_group_IT_number 14
_space_group_name_Hall '-P 2ybc'
_space_group_name_H-M_alt 'P 1 21/c 1'
_atom_sites_solution_hydrogens mixed
_audit_creation_method SHELXL-2018/3
_audit_update_record
;
2023-03-28 deposited with the CCDC.	2026-02-06 downloaded from the CCDC.
;
_cell_angle_alpha 90
_cell_angle_beta 91.301(2)
_cell_angle_gamma 90
_cell_formula_units_Z 2
_cell_length_a 8.0601(4)
_cell_length_b 9.1901(5)
_cell_length_c 10.8846(6)
_cell_measurement_reflns_used 4378
_cell_measurement_temperature 296(2)
_cell_measurement_theta_max 27.47
_cell_measurement_theta_min 2.90
_cell_volume 806.05(7)
_computing_cell_refinement 'Bruker SAINT'
_computing_data_collection 'Bruker APEX3'
_computing_data_reduction 'Bruker SAINT'
_computing_molecular_graphics 'Bruker SHELXTL'
_computing_publication_material 'Bruker SHELXTL'
_computing_structure_refinement 'SHELXL-2018/3 (Sheldrick, 2018)'
_computing_structure_solution 'SHELXT 2014/5 (Sheldrick, 2014)'
_diffrn_ambient_temperature 296(2)
_diffrn_detector_area_resol_mean 10.42
_diffrn_measured_fraction_theta_full 0.997
_diffrn_measured_fraction_theta_max 0.996
_diffrn_measurement_device_type 'Bruker D8 QUEST PHOTON 100'
_diffrn_measurement_method '\f and \w scans'
_diffrn_radiation_type MoK\a
_diffrn_radiation_wavelength 0.71073
_diffrn_reflns_av_R_equivalents 0.0251
_diffrn_reflns_av_unetI/netI 0.0258
_diffrn_reflns_Laue_measured_fraction_full 0.997
_diffrn_reflns_Laue_measured_fraction_max 0.996
_diffrn_reflns_limit_h_max 9
_diffrn_reflns_limit_h_min -10
_diffrn_reflns_limit_k_max 9
_diffrn_reflns_limit_k_min -11
_diffrn_reflns_limit_l_max 13
_diffrn_reflns_limit_l_min -14
_diffrn_reflns_number 7130
_diffrn_reflns_point_group_measured_fraction_full 0.997
_diffrn_reflns_point_group_measured_fraction_max 0.996
_diffrn_reflns_theta_full 25.242
_diffrn_reflns_theta_max 27.530
_diffrn_reflns_theta_min 2.901
_diffrn_source.source 'Ius 2.0'
_diffrn_source.type microfocus

_exptl_absorpt_coefficient_mu 1.437
_exptl_absorpt_correction_T_max 0.7456
_exptl_absorpt_correction_T_min 0.6523
_exptl_absorpt_correction_type multi-scan
_exptl_absorpt_process_details sadabs
_exptl_crystal_colour green
_exptl_crystal_density_diffrn 1.944
_exptl_crystal_description block
_exptl_crystal_F_000 478
_exptl_crystal_size_max 0.120
_exptl_crystal_size_mid 0.100
_exptl_crystal_size_min 0.080
_refine_diff_density_max 0.320
_refine_diff_density_min -0.356
_refine_diff_density_rms 0.064
_refine_ls_extinction_method none
_refine_ls_goodness_of_fit_ref 1.035
_refine_ls_hydrogen_treatment mixed
_refine_ls_matrix_type full
_refine_ls_number_parameters 145
_refine_ls_number_reflns 1847
_refine_ls_number_restraints 0
_refine_ls_restrained_S_all 1.035
_refine_ls_R_factor_all 0.0394
_refine_ls_R_factor_gt 0.0281
_refine_ls_shift/su_max 0.000
_refine_ls_shift/su_mean 0.000
_refine_ls_structure_factor_coef Fsqd
_refine_ls_weighting_details 'w=1/[\s^2^(Fo^2^)+(0.0412P)^2^+0.2983P] where P=(Fo^2^+2Fc^2^)/3'
_refine_ls_weighting_scheme calc
_refine_ls_wR_factor_gt 0.0701
_refine_ls_wR_factor_ref 0.0750
_reflns_Friedel_coverage 0.000
_reflns_number_gt 1531
_reflns_number_total 1847
_reflns_threshold_expression 'I > 2\s(I)'
_cod_data_source_file d5ce01001b2.cif
_cod_data_source_block YF_104_a
_cod_depositor_comments 'Adding full bibliography for 7251519--7251522.cif.'
_cod_original_sg_symbol_H-M 'P 21/c'
_cod_database_code 7251521
_shelx_shelxl_version_number 2018/3
_shelx_space_group_comment
;
The symmetry employed for this shelxl refinement is uniquely defined
by the following loop, which should always be used as a source of
symmetry information in preference to the above space-group names.
They are only intended as comments.
;
_shelx_estimated_absorpt_t_min 0.846
_shelx_estimated_absorpt_t_max 0.894

loop_
_space_group_symop_operation_xyz
'x, y, z'
'-x, y+1/2, -z+1/2'
'-x, -y, -z'
'x, -y-1/2, z-1/2'

loop_
_atom_site_label
_atom_site_type_symbol
_atom_site_fract_x
_atom_site_fract_y
_atom_site_fract_z
_atom_site_U_iso_or_equiv
_atom_site_adp_type
_atom_site_occupancy
_atom_site_site_symmetry_order
_atom_site_calc_flag
_atom_site_refinement_flags_posn
_atom_site_refinement_flags_adp
_atom_site_refinement_flags_occupancy
_atom_site_disorder_assembly
_atom_site_disorder_group
Cu1 Cu 1.000000 0.500000 0.500000 0.02493(13) Uani 1 2 d S . P . .
C1 C 0.7501(2) 0.4495(2) 0.72931(17) 0.0253(4) Uani 1 1 d . . . . .
C2 C 0.8175(2) 0.32351(19) 0.67299(17) 0.0242(4) Uani 1 1 d . . . . .
C3 C 0.8569(2) 0.1011(2) 0.63073(17) 0.0267(4) Uani 1 1 d . . . . .
N1 N 0.80343(19) 0.58391(16) 0.70425(14) 0.0246(3) Uani 1 1 d . . . . .
N2 N 0.7161(2) 0.67948(17) 0.76850(15) 0.0311(4) Uani 1 1 d . . . . .
N3 N 0.6112(2) 0.60118(19) 0.83149(16) 0.0368(4) Uani 1 1 d . . . . .
N4 N 0.6280(2) 0.45881(19) 0.80944(16) 0.0341(4) Uani 1 1 d . . . . .
N5 N 0.92150(19) 0.32000(16) 0.58484(14) 0.0253(3) Uani 1 1 d . . . . .
N6 N 0.9489(2) 0.17399(16) 0.55522(15) 0.0284(4) Uani 1 1 d . . . . .
N7 N 0.8373(2) -0.04041(19) 0.64228(17) 0.0410(5) Uani 1 1 d . . . . .
H7A H 0.890041 -0.098977 0.595462 0.049 Uiso 1 1 calc R U . . .
H7B H 0.771884 -0.074298 0.696637 0.049 Uiso 1 1 calc R U . . .
O1 O 0.92486(18) 0.62712(14) 0.63337(13) 0.0331(3) Uani 1 1 d . . . . .
O2 O 0.77011(16) 0.18953(13) 0.70765(12) 0.0272(3) Uani 1 1 d . . . . .
O3 O 0.7169(2) 0.51920(17) 0.41713(17) 0.0405(4) Uani 1 1 d . . . . .
H3A H 0.670(4) 0.455(3) 0.429(3) 0.061 Uiso 1 1 d . U . . .
H3B H 0.672(3) 0.571(3) 0.445(3) 0.061 Uiso 1 1 d . U . . .
O4 O 0.5212(2) 0.22936(19) 0.97624(16) 0.0439(4) Uani 1 1 d . . . . .
H4A H 0.531(4) 0.273(3) 0.925(3) 0.066 Uiso 1 1 d . U . . .
H4B H 0.498(4) 0.276(4) 1.031(3) 0.066 Uiso 1 1 d . U . . .

loop_
_atom_site_aniso_label
_atom_site_aniso_U_11
_atom_site_aniso_U_22
_atom_site_aniso_U_33
_atom_site_aniso_U_23
_atom_site_aniso_U_13
_atom_site_aniso_U_12
Cu1 0.0328(2) 0.01361(17) 0.0290(2) -0.00091(12) 0.01463(14) -0.00159(12)
C1 0.0295(10) 0.0201(8) 0.0265(9) 0.0010(7) 0.0073(8) 0.0008(8)
C2 0.0271(10) 0.0175(8) 0.0284(10) 0.0027(7) 0.0070(8) -0.0020(7)
C3 0.0310(10) 0.0189(9) 0.0305(10) -0.0003(7) 0.0083(8) 0.0026(8)
N1 0.0316(8) 0.0176(7) 0.0250(8) -0.0016(6) 0.0108(7) 0.0013(6)
N2 0.0398(10) 0.0228(8) 0.0313(9) -0.0044(7) 0.0131(7) 0.0041(7)
N3 0.0435(10) 0.0293(9) 0.0384(9) -0.0031(7) 0.0185(8) 0.0056(8)
N4 0.0390(10) 0.0272(8) 0.0369(10) -0.0002(7) 0.0183(8) 0.0024(8)
N5 0.0301(9) 0.0150(7) 0.0314(8) 0.0002(6) 0.0106(7) 0.0011(6)
N6 0.0348(9) 0.0156(8) 0.0354(9) -0.0020(6) 0.0118(7) 0.0018(7)
N7 0.0590(12) 0.0165(7) 0.0488(11) 0.0013(8) 0.0271(10) -0.0019(8)
O1 0.0413(8) 0.0197(6) 0.0392(8) -0.0055(6) 0.0226(6) -0.0072(6)
O2 0.0326(7) 0.0173(6) 0.0324(7) 0.0031(5) 0.0126(6) -0.0008(5)
O3 0.0418(10) 0.0273(9) 0.0528(11) -0.0007(7) 0.0100(8) 0.0012(7)
O4 0.0608(11) 0.0303(8) 0.0412(10) 0.0017(7) 0.0181(9) 0.0053(8)

loop_
_atom_type_symbol
_atom_type_description
_atom_type_scat_dispersion_real
_atom_type_scat_dispersion_imag
_atom_type_scat_source
C C 0.0033 0.0016 'International Tables Vol C Tables 4.2.6.8 and 6.1.1.4'
H H 0.0000 0.0000 'International Tables Vol C Tables 4.2.6.8 and 6.1.1.4'
N N 0.0061 0.0033 'International Tables Vol C Tables 4.2.6.8 and 6.1.1.4'
Cu Cu 0.3201 1.2651 'International Tables Vol C Tables 4.2.6.8 and 6.1.1.4'
O O 0.0106 0.0060 'International Tables Vol C Tables 4.2.6.8 and 6.1.1.4'

loop_
_geom_angle_atom_site_label_1
_geom_angle_atom_site_label_2
_geom_angle_atom_site_label_3
_geom_angle
_geom_angle_site_symmetry_1
_geom_angle_site_symmetry_3
_geom_angle_publ_flag
O1 Cu1 O1 180.00(5) . 3_766 ?
O1 Cu1 N5 92.55(6) . . ?
O1 Cu1 N5 87.45(6) 3_766 . ?
O1 Cu1 N5 87.46(6) . 3_766 ?
O1 Cu1 N5 92.55(6) 3_766 3_766 ?
N5 Cu1 N5 180.0 . 3_766 ?
O1 Cu1 O3 85.93(6) . . ?
O1 Cu1 O3 94.07(6) 3_766 . ?
N5 Cu1 O3 85.85(6) . . ?
N5 Cu1 O3 94.15(6) 3_766 . ?
N4 C1 N1 108.63(17) . . ?
N4 C1 C2 128.96(18) . . ?
N1 C1 C2 122.39(16) . . ?
N5 C2 O2 112.29(15) . . ?
N5 C2 C1 127.01(16) . . ?
O2 C2 C1 120.67(15) . . ?
N6 C3 N7 129.66(17) . . ?
N6 C3 O2 112.71(15) . . ?
N7 C3 O2 117.63(16) . . ?
O1 N1 N2 121.02(15) . . ?
O1 N1 C1 129.95(15) . . ?
N2 N1 C1 108.98(15) . . ?
N3 N2 N1 105.44(15) . . ?
N2 N3 N4 111.92(15) . . ?
C1 N4 N3 105.02(16) . . ?
C2 N5 N6 107.72(14) . . ?
C2 N5 Cu1 122.68(12) . . ?
N6 N5 Cu1 129.24(11) . . ?
C3 N6 N5 104.61(14) . . ?
C3 N7 H7A 120.0 . . ?
C3 N7 H7B 120.0 . . ?
H7A N7 H7B 120.0 . . ?
N1 O1 Cu1 119.77(11) . . ?
C2 O2 C3 102.67(13) . . ?
Cu1 O3 H3A 112(2) . . ?
Cu1 O3 H3B 113(3) . . ?
H3A O3 H3B 102(4) . . ?
H4A O4 H4B 110(4) . . ?

loop_
_geom_bond_atom_site_label_1
_geom_bond_atom_site_label_2
_geom_bond_distance
_geom_bond_site_symmetry_2
_geom_bond_publ_flag
Cu1 O1 1.9695(12) . ?
Cu1 O1 1.9695(12) 3_766 ?
Cu1 N5 2.0040(14) . ?
Cu1 N5 2.0040(14) 3_766 ?
Cu1 O3 2.4409(19) . ?
C1 N4 1.333(2) . ?
C1 N1 1.338(2) . ?
C1 C2 1.423(2) . ?
C2 N5 1.289(2) . ?
C2 O2 1.346(2) . ?
C3 N6 1.305(2) . ?
C3 N7 1.317(3) . ?
C3 O2 1.370(2) . ?
N1 O1 1.3211(19) . ?
N1 N2 1.334(2) . ?
N2 N3 1.314(2) . ?
N3 N4 1.338(2) . ?
N5 N6 1.3987(19) . ?
N7 H7A 0.8600 . ?
N7 H7B 0.8600 . ?
O3 H3A 0.71(3) . ?
O3 H3B 0.68(3) . ?
O4 H4A 0.69(3) . ?
O4 H4B 0.76(3) . ?

loop_
_geom_hbond_atom_site_label_D
_geom_hbond_atom_site_label_H
_geom_hbond_atom_site_label_A
_geom_hbond_distance_DH
_geom_hbond_distance_HA
_geom_hbond_distance_DA
_geom_hbond_angle_DHA
_geom_hbond_site_symmetry_A
_geom_hbond_publ_flag
N7 H7A N6 0.86 2.22 3.044(2) 159.3 3_756 yes
N7 H7A O1 0.86 2.57 3.138(2) 124.9 1_545 yes
N7 H7B N2 0.86 2.44 3.087(2) 132.6 1_545 yes
N7 H7B O3 0.86 2.50 3.172(3) 135.3 4_566 yes
O3 H3A O4 0.71(3) 2.15(3) 2.857(2) 176(3) 4_565 yes
O3 H3B O4 0.68(3) 2.31(3) 2.977(2) 170(3) 2_656 yes
O4 H4A N4 0.69(3) 2.27(3) 2.925(2) 158(3) . yes
O4 H4B N3 0.76(3) 2.09(3) 2.837(2) 169(3) 3_667 yes

loop_
_geom_torsion_atom_site_label_1
_geom_torsion_atom_site_label_2
_geom_torsion_atom_site_label_3
_geom_torsion_atom_site_label_4
_geom_torsion
_geom_torsion_site_symmetry_1
_geom_torsion_site_symmetry_2
_geom_torsion_site_symmetry_3
_geom_torsion_site_symmetry_4
_geom_torsion_publ_flag
N4 C1 C2 N5 170.8(2) . . . . ?
N1 C1 C2 N5 -7.6(3) . . . . ?
N4 C1 C2 O2 -7.0(3) . . . . ?
N1 C1 C2 O2 174.68(17) . . . . ?
N4 C1 N1 O1 177.71(18) . . . . ?
C2 C1 N1 O1 -3.6(3) . . . . ?
N4 C1 N1 N2 0.2(2) . . . . ?
C2 C1 N1 N2 178.87(18) . . . . ?
O1 N1 N2 N3 -177.74(16) . . . . ?
C1 N1 N2 N3 0.0(2) . . . . ?
N1 N2 N3 N4 -0.3(2) . . . . ?
N1 C1 N4 N3 -0.4(2) . . . . ?
C2 C1 N4 N3 -178.9(2) . . . . ?
N2 N3 N4 C1 0.4(2) . . . . ?
O2 C2 N5 N6 0.2(2) . . . . ?
C1 C2 N5 N6 -177.78(19) . . . . ?
O2 C2 N5 Cu1 173.80(12) . . . . ?
C1 C2 N5 Cu1 -4.1(3) . . . . ?
N7 C3 N6 N5 -179.7(2) . . . . ?
O2 C3 N6 N5 0.3(2) . . . . ?
C2 N5 N6 C3 -0.3(2) . . . . ?
Cu1 N5 N6 C3 -173.38(14) . . . . ?
N2 N1 O1 Cu1 -159.36(13) . . . . ?
C1 N1 O1 Cu1 23.4(3) . . . . ?
N5 C2 O2 C3 0.0(2) . . . . ?
C1 C2 O2 C3 178.11(18) . . . . ?
N6 C3 O2 C2 -0.2(2) . . . . ?
N7 C3 O2 C2 179.74(18) . . . . ?
